data_7106468
loop_
_publ_author_name
'Romain Canioni'
'Catherine Marchal-Roch'
'Nathalie Leclerc-Laronze'
'Mohamed Haouas'
'Francis Taul\`elle'
'J\'er\^ome Marrot'
'Sebastien Paul'
'Carole Lamonier'
'Jean-Fran\,cois Paul'
'St\'ephane Loridant'
'Jean-Marc M. Millet'
'Emmanuel Cadot'

_publ_section_title
;
 Selective conversion of {Mo132} Keplerate ion into 4-electron reduced
 crown-capped Keggin derivative [Te5Mo15O57]^8-^. A key intermediate to
 single phase M1 multielement MoVTeO light alkanes oxidation catalyst
;
_journal_name_full Chem.Commun.
_journal_page_first 6413
_journal_paper_doi 10.1039/c1cc11296a
_journal_volume 47
_journal_year 2011
_chemical_formula_sum 'H124 Mo30 N11 Na5 O154 Te10'
_chemical_formula_weight 7012.26
_chemical_name_systematic
; 
 ? 
;
_space_group_IT_number 15
_symmetry_cell_setting monoclinic
_symmetry_space_group_name_Hall '-C 2yc'
_symmetry_space_group_name_H-M 'C 1 2/c 1'
_atom_sites_solution_hydrogens none
_atom_sites_solution_primary direct
_atom_sites_solution_secondary difmap
_audit_creation_method SHELXL-97
_cell_angle_alpha 90.00
_cell_angle_beta 110.251(2)
_cell_angle_gamma 90.00
_cell_formula_units_Z 4
_cell_length_a 23.8349(18)
_cell_length_b 25.5476(18)
_cell_length_c 26.003(2)
_cell_measurement_temperature 293(2)
_cell_volume 14855.1(19)
_computing_cell_refinement 'Bruker SMART'
_computing_data_collection 'Bruker SMART'
_computing_data_reduction 'Bruker SHELXTL'
_computing_molecular_graphics 'Bruker SHELXTL'
_computing_publication_material 'Bruker SHELXTL'
_computing_structure_refinement 'SHELXL-97 (Sheldrick, 1997)'
_computing_structure_solution 'SHELXS-97 (Sheldrick, 1990)'
_diffrn_ambient_temperature 293(2)
_diffrn_detector_area_resol_mean 512x512
_diffrn_measured_fraction_theta_full 0.964
_diffrn_measured_fraction_theta_max 0.964
_diffrn_measurement_device_type 'SMART CCD area detector'
_diffrn_measurement_method '\w scans'
_diffrn_radiation_monochromator graphite
_diffrn_radiation_source 'fine-focus sealed tube'
_diffrn_radiation_type MoK\a
_diffrn_radiation_wavelength 0.71073
_diffrn_reflns_av_R_equivalents 0.0787
_diffrn_reflns_av_sigmaI/netI 0.1040
_diffrn_reflns_limit_h_max 33
_diffrn_reflns_limit_h_min -33
_diffrn_reflns_limit_k_max 35
_diffrn_reflns_limit_k_min -32
_diffrn_reflns_limit_l_max 34
_diffrn_reflns_limit_l_min -36
_diffrn_reflns_number 56074
_diffrn_reflns_theta_full 30.36
_diffrn_reflns_theta_max 30.36
_diffrn_reflns_theta_min 1.28
_exptl_absorpt_coefficient_mu 4.510
_exptl_absorpt_correction_T_max 0.6612
_exptl_absorpt_correction_T_min 0.2656
_exptl_absorpt_correction_type multi-scan
_exptl_absorpt_process_details 'SADABS (Sheldrick, 1996)'
_exptl_crystal_colour 'dark blue'
_exptl_crystal_density_diffrn 3.135
_exptl_crystal_density_method 'not measured'
_exptl_crystal_description needle
_exptl_crystal_F_000 13072
_exptl_crystal_size_max 0.40
_exptl_crystal_size_mid 0.10
_exptl_crystal_size_min 0.10
_refine_diff_density_max 3.296
_refine_diff_density_min -4.790
_refine_diff_density_rms 0.627
_refine_ls_extinction_method none
_refine_ls_goodness_of_fit_ref 1.040
_refine_ls_hydrogen_treatment none
_refine_ls_matrix_type full
_refine_ls_number_parameters 820
_refine_ls_number_reflns 21571
_refine_ls_number_restraints 0
_refine_ls_restrained_S_all 1.040
_refine_ls_R_factor_all 0.1115
_refine_ls_R_factor_gt 0.0661
_refine_ls_shift/su_max 0.002
_refine_ls_shift/su_mean 0.000
_refine_ls_structure_factor_coef Fsqd
_refine_ls_weighting_details 'calc w=1/[\s^2^(Fo^2^)+(0.1570P)^2^+0.0000P] where P=(Fo^2^+2Fc^2^)/3'
_refine_ls_weighting_scheme calc
_refine_ls_wR_factor_gt 0.1908
_refine_ls_wR_factor_ref 0.2568
_reflns_number_gt 12815
_reflns_number_total 21571
_reflns_threshold_expression >2sigma(I)
_cod_data_source_file c1cc11296a.txt
_cod_data_source_block te5mo15
_cod_depositor_comments
;

2024-04-03
Z value and formula fixed to values more according to usual
chemical conventions.                 miguel
;
_cod_original_formula_weight 3506.13
_cod_original_formula_units_Z 8
_cod_original_cell_volume 14855.3(19)
_cod_original_sg_symbol_H-M C2/c
_cod_original_formula_sum 'H62 Mo15 N5.50 Na2.50 O77 Te5'
_cod_database_code 7106468

loop_
_symmetry_equiv_pos_as_xyz
'x, y, z'
'-x, y, -z+1/2'
'x+1/2, y+1/2, z'
'-x+1/2, y+1/2, -z+1/2'
'-x, -y, -z'
'x, -y, z-1/2'
'-x+1/2, -y+1/2, -z'
'x+1/2, -y+1/2, z-1/2'

loop_
_atom_site_label
_atom_site_type_symbol
_atom_site_fract_x
_atom_site_fract_y
_atom_site_fract_z
_atom_site_U_iso_or_equiv
_atom_site_adp_type
_atom_site_occupancy
_atom_site_symmetry_multiplicity
_atom_site_calc_flag
_atom_site_refinement_flags
_atom_site_disorder_assembly
_atom_site_disorder_group
Mo1 Mo 0.882784(17) 0.412974(17) 0.250092(18) 0.03058(11) Uani 1 1 d . . .
Mo2 Mo 0.799264(18) 0.406164(18) 0.345522(17) 0.03071(11) Uani 1 1 d . . .
Mo3 Mo 0.778846(18) 0.518783(16) 0.252487(18) 0.03108(11) Uani 1 1 d . . .
Mo4 Mo 0.705794(17) 0.506058(16) 0.115477(17) 0.02861(10) Uani 1 1 d . . .
Mo5 Mo 0.811755(16) 0.398634(16) 0.112100(16) 0.02810(10) Uani 1 1 d . . .
Mo6 Mo 0.831085(17) 0.292521(16) 0.199038(17) 0.02842(10) Uani 1 1 d . . .
Mo7 Mo 0.746610(17) 0.285981(16) 0.297111(17) 0.02741(10) Uani 1 1 d . . .
Mo8 Mo 0.648564(16) 0.385339(16) 0.300516(15) 0.02526(9) Uani 1 1 d . . .
Mo9 Mo 0.627288(16) 0.500610(15) 0.205271(16) 0.02570(9) Uani 1 1 d . . .
Mo10 Mo 0.508297(18) 0.388362(17) -0.045191(16) 0.02997(10) Uani 1 1 d . . .
Mo11 Mo 0.609137(18) 0.282508(18) -0.049146(17) 0.03338(11) Uani 1 1 d . . .
Mo12 Mo 0.627883(18) 0.187815(17) 0.030385(18) 0.03444(11) Uani 1 1 d . . .
Mo13 Mo 0.547846(19) 0.182530(16) 0.126997(18) 0.03342(11) Uani 1 1 d . . .
Mo14 Mo 0.457973(16) 0.270863(16) 0.127135(16) 0.02707(10) Uani 1 1 d . . .
Mo15 Mo 0.438067(17) 0.383399(16) 0.036036(16) 0.02694(10) Uani 1 1 d . . .
Te1 Te 0.706308(12) 0.382047(11) 0.186109(11) 0.02216(7) Uani 1 1 d . . .
Te2 Te 0.544149(12) 0.289524(12) 0.048405(12) 0.02473(7) Uani 1 1 d . . .
Te3 Te 0.566107(13) 0.468238(12) 0.075430(12) 0.02602(7) Uani 1 1 d . . .
Te4 Te 0.744007(12) 0.286919(12) 0.070006(12) 0.02855(7) Uani 1 1 d . . .
Te5 Te 0.602200(12) 0.274939(11) 0.236276(12) 0.02456(7) Uani 1 1 d . . .
O1 O 0.95539(14) 0.42920(17) 0.28413(17) 0.0540(12) Uani 1 1 d . . .
O2 O 0.85355(15) 0.39622(15) 0.30693(14) 0.0369(10) Uani 1 1 d . . .
O3 O 0.84252(13) 0.47789(13) 0.24397(13) 0.0295(9) Uani 1 1 d . . .
O4 O 0.89080(14) 0.33779(14) 0.24112(14) 0.0374(9) Uani 1 1 d . . .
O5 O 0.87603(14) 0.42034(14) 0.17302(14) 0.0393(9) Uani 1 1 d . . .
O6 O 0.78507(12) 0.37616(12) 0.18908(12) 0.0222(8) Uani 1 1 d . . .
O7 O 0.84272(17) 0.42175(16) 0.40975(15) 0.0448(12) Uani 1 1 d . . .
O8 O 0.78166(14) 0.47328(14) 0.31152(13) 0.0334(9) Uani 1 1 d . . .
O9 O 0.72160(14) 0.40799(13) 0.35357(14) 0.0338(6) Uani 1 1 d . . .
O10 O 0.79652(15) 0.32928(14) 0.35100(14) 0.0349(10) Uani 1 1 d . . .
O11 O 0.72472(13) 0.37129(13) 0.26213(13) 0.0308(8) Uani 1 1 d . . .
O12 O 0.81419(16) 0.57180(15) 0.28441(16) 0.0404(12) Uani 1 1 d . . .
O13 O 0.69796(14) 0.53631(13) 0.24832(13) 0.0325(9) Uani 1 1 d . . .
O14 O 0.75769(14) 0.54189(13) 0.17669(13) 0.0328(9) Uani 1 1 d . . .
O15 O 0.70938(13) 0.45473(12) 0.19322(13) 0.0305(8) Uani 1 1 d . . .
O16 O 0.70053(15) 0.55015(15) 0.06431(14) 0.0374(10) Uani 1 1 d . . .
O17 O 0.76367(13) 0.45788(13) 0.10900(12) 0.0264(9) Uani 1 1 d . . .
O18 O 0.63472(13) 0.52765(12) 0.13504(13) 0.0294(8) Uani 1 1 d . . .
O19 O 0.64301(13) 0.45145(13) 0.07471(12) 0.0275(9) Uani 1 1 d . . .
O20 O 0.83848(15) 0.40976(15) 0.06103(14) 0.0411(10) Uani 1 1 d . . .
O21 O 0.83678(13) 0.32456(13) 0.13145(12) 0.0284(8) Uani 1 1 d . . .
O22 O 0.73314(14) 0.36067(14) 0.07115(13) 0.0338(6) Uani 1 1 d . . .
O23 O 0.87055(15) 0.23645(15) 0.20337(15) 0.0385(11) Uani 1 1 d . . .
O24 O 0.79478(14) 0.28248(13) 0.25258(13) 0.0303(9) Uani 1 1 d . . .
O25 O 0.75046(14) 0.27265(13) 0.14436(14) 0.0387(9) Uani 1 1 d . . .
O26 O 0.75670(16) 0.22752(14) 0.32725(15) 0.0410(11) Uani 1 1 d . . .
O27 O 0.67846(13) 0.26929(12) 0.22741(12) 0.0255(8) Uani 1 1 d . . .
O28 O 0.67515(13) 0.31107(13) 0.31550(12) 0.0244(8) Uani 1 1 d . . .
O29 O 0.60188(14) 0.39224(14) 0.33578(14) 0.0391(9) Uani 1 1 d . . .
O30 O 0.63409(13) 0.44672(13) 0.25821(12) 0.0275(8) Uani 1 1 d . . .
O31 O 0.59576(13) 0.34914(12) 0.23112(12) 0.0265(8) Uani 1 1 d . . .
O32 O 0.57439(14) 0.54070(14) 0.21214(14) 0.0326(10) Uani 1 1 d . . .
O33 O 0.57639(13) 0.44843(13) 0.14784(11) 0.0244(8) Uani 1 1 d . . .
O34 O 0.54341(15) 0.44679(15) -0.04789(15) 0.0429(11) Uani 1 1 d . . .
O35 O 0.47385(17) 0.36826(18) -0.11266(15) 0.0496(12) Uani 1 1 d . . .
O36 O 0.43730(14) 0.41218(14) -0.03294(13) 0.0294(9) Uani 1 1 d . . .
O37 O 0.57790(13) 0.34333(13) -0.02278(13) 0.0336(9) Uani 1 1 d . . .
O38 O 0.47642(13) 0.32343(13) -0.00441(12) 0.0278(8) Uani 1 1 d . . .
O39 O 0.53715(14) 0.40143(13) 0.04930(13) 0.0303(8) Uani 1 1 d . . .
O40 O 0.55992(17) 0.28146(17) -0.11538(15) 0.0451(12) Uani 1 1 d . . .
O41 O 0.67480(15) 0.31000(17) -0.05251(15) 0.0421(11) Uani 1 1 d . . .
O42 O 0.63355(15) 0.20980(14) -0.03775(14) 0.0380(10) Uani 1 1 d . . .
O43 O 0.55395(14) 0.24442(14) -0.00611(13) 0.0341(9) Uani 1 1 d . . .
O44 O 0.66005(13) 0.27314(13) 0.04280(13) 0.0301(9) Uani 1 1 d . . .
O45 O 0.58906(18) 0.13133(15) 0.01091(17) 0.0502(13) Uani 1 1 d . . .
O46 O 0.70146(16) 0.16916(16) 0.06615(17) 0.0477(12) Uani 1 1 d . . .
O47 O 0.60444(14) 0.20392(13) 0.09330(14) 0.0331(9) Uani 1 1 d . . .
O48 O 0.52459(18) 0.12504(15) 0.09245(18) 0.0503(13) Uani 1 1 d . . .
O49 O 0.59599(16) 0.16323(16) 0.19149(16) 0.0473(11) Uani 1 1 d . . .
O50 O 0.47634(14) 0.19710(14) 0.14394(13) 0.0280(9) Uani 1 1 d . . .
O51 O 0.49194(14) 0.23989(13) 0.06388(13) 0.0310(9) Uani 1 1 d . . .
O52 O 0.56067(13) 0.26644(12) 0.16023(12) 0.0256(8) Uani 1 1 d . . .
O53 O 0.46261(15) 0.29588(15) 0.18952(14) 0.0382(10) Uani 1 1 d . . .
O54 O 0.38242(16) 0.26488(16) 0.09008(18) 0.0484(13) Uani 1 1 d . . .
O55 O 0.47533(13) 0.33583(12) 0.09623(12) 0.0268(8) Uani 1 1 d . . .
O56 O 0.36712(15) 0.36084(16) 0.01613(16) 0.0454(11) Uani 1 1 d . . .
O57 O 0.43894(16) 0.43906(14) 0.07319(14) 0.0392(10) Uani 1 1 d . . .
Na1 Na 0.50880(9) 0.39529(9) 0.17629(9) 0.0389(6) Uani 1 1 d . . .
N1 N 0.7226(2) 0.17633(19) 0.1899(2) 0.0484(15) Uani 1 1 d . . .
N2 N 0.6745(2) 0.4269(3) 0.9788(2) 0.0609(19) Uani 1 1 d . . .
O1W O 0.5000 0.4501(2) 0.2500 0.0404(14) Uani 1 2 d S . .
O2W O 0.6695(3) 0.6483(2) 0.2302(3) 0.095(2) Uani 1 1 d . . .
O3W O 0.8400(2) 0.1434(2) 0.3870(2) 0.082(2) Uani 1 1 d . . .
O4W O 0.4259(3) 0.5140(3) 0.1547(3) 0.111(3) Uani 1 1 d . . .
O5W O 0.9324(3) 0.3095(4) 0.3667(3) 0.174(3) Uani 1 1 d . . .
O6W O 0.5000 0.1489(6) 0.2500 0.075(4) Uani 0.50 2 d SP . .
O7W O 0.7125(4) 0.5267(3) 0.3691(3) 0.195(4) Uani 1 1 d . . .
O8W O 0.0387(3) 0.3388(3) 0.3572(3) 0.144(3) Uani 1 1 d . . .
O9W O 0.8941(6) 0.2444(4) 0.4342(5) 0.094(5) Uani 0.50 1 d P . .
O10W O 0.4573(5) 0.6195(5) 0.1911(3) 0.187(6) Uani 1 1 d . . .
O11W O 0.2702(4) 0.3183(6) 0.0613(4) 0.108(5) Uani 0.50 1 d P . .
O12W O 0.6750(5) 0.3722(3) 0.8548(3) 0.162(4) Uani 1 1 d . . .
O13W O 0.0000 0.2582(9) 0.2500 0.133(10) Uani 0.50 2 d SP . .

loop_
_atom_site_aniso_label
_atom_site_aniso_U_11
_atom_site_aniso_U_22
_atom_site_aniso_U_33
_atom_site_aniso_U_23
_atom_site_aniso_U_13
_atom_site_aniso_U_12
Mo1 0.02448(15) 0.0296(2) 0.04373(19) -0.00550(16) 0.01947(13) -0.00157(15)
Mo2 0.02815(16) 0.0339(2) 0.03389(18) -0.00453(16) 0.01561(13) -0.00131(16)
Mo3 0.03055(16) 0.02235(18) 0.0465(2) -0.00786(15) 0.02120(14) -0.00418(15)
Mo4 0.03190(15) 0.02203(18) 0.04038(17) 0.00424(14) 0.02330(12) 0.00053(14)
Mo5 0.02920(14) 0.02584(18) 0.03861(17) -0.00187(14) 0.02362(12) -0.00151(14)
Mo6 0.02697(14) 0.02360(18) 0.04195(18) -0.00064(15) 0.02117(13) 0.00386(14)
Mo7 0.02760(15) 0.02509(18) 0.03430(17) 0.00494(14) 0.01677(13) 0.00488(14)
Mo8 0.02886(14) 0.02412(17) 0.03126(15) -0.00200(13) 0.02116(11) 0.00026(14)
Mo9 0.02970(14) 0.01927(16) 0.03604(16) -0.00275(13) 0.02145(12) 0.00060(13)
Mo10 0.03508(16) 0.0310(2) 0.03157(16) 0.00434(15) 0.02136(12) 0.00370(16)
Mo11 0.03654(16) 0.0365(2) 0.03813(17) -0.00578(16) 0.02695(12) 0.00127(16)
Mo12 0.03776(16) 0.02629(19) 0.0497(2) -0.00789(16) 0.02844(14) 0.00136(15)
Mo13 0.04029(17) 0.02012(18) 0.0502(2) 0.00099(15) 0.02885(14) 0.00151(15)
Mo14 0.02780(14) 0.02695(19) 0.03469(16) 0.00130(14) 0.02127(12) 0.00037(14)
Mo15 0.02774(14) 0.02721(18) 0.03270(16) 0.00330(14) 0.01912(12) 0.00436(14)
Te1 0.02441(10) 0.01838(12) 0.03057(11) -0.00113(9) 0.01828(8) 0.00018(9)
Te2 0.02701(11) 0.02291(13) 0.03087(12) -0.00302(10) 0.01838(9) 0.00013(10)
Te3 0.02911(11) 0.02163(13) 0.03310(12) 0.00226(10) 0.01813(9) 0.00204(10)
Te4 0.02879(11) 0.02612(14) 0.03904(13) -0.00639(11) 0.02231(9) 0.00019(11)
Te5 0.02796(11) 0.02113(13) 0.03178(12) 0.00177(10) 0.01951(9) 0.00053(10)
O1 0.0277(13) 0.056(2) 0.090(2) -0.0251(19) 0.0358(13) -0.0173(15)
O2 0.0367(15) 0.0358(18) 0.0456(17) 0.0006(14) 0.0239(12) 0.0039(14)
O3 0.0209(13) 0.0342(17) 0.0328(15) -0.0004(13) 0.0086(11) 0.0006(13)
O4 0.0363(13) 0.0302(17) 0.0601(17) -0.0024(14) 0.0347(11) 0.0012(13)
O5 0.0406(13) 0.0312(17) 0.0633(17) -0.0079(14) 0.0399(11) -0.0091(13)
O6 0.0191(11) 0.0260(15) 0.0244(13) -0.0044(11) 0.0112(9) -0.0003(11)
O7 0.0436(19) 0.050(2) 0.0384(19) -0.0134(17) 0.0105(15) -0.0126(18)
O8 0.0351(14) 0.0358(18) 0.0351(15) -0.0093(13) 0.0198(11) -0.0060(14)
O9 0.0381(10) 0.0307(12) 0.0431(11) -0.0021(9) 0.0273(8) 0.0007(9)
O10 0.0400(16) 0.0286(17) 0.0407(16) 0.0015(14) 0.0199(13) 0.0002(14)
O11 0.0409(13) 0.0225(15) 0.0428(14) 0.0015(12) 0.0322(10) 0.0059(12)
O12 0.0292(17) 0.0360(19) 0.049(2) -0.0080(17) 0.0048(15) -0.0033(15)
O13 0.0335(13) 0.0254(16) 0.0476(16) -0.0099(13) 0.0255(11) -0.0054(13)
O14 0.0360(13) 0.0281(16) 0.0439(15) -0.0010(13) 0.0261(11) -0.0038(13)
O15 0.0409(12) 0.0152(14) 0.0510(14) -0.0070(11) 0.0356(10) -0.0072(11)
O16 0.0382(15) 0.0369(19) 0.0416(17) 0.0073(15) 0.0196(13) 0.0011(15)
O17 0.0220(13) 0.0324(16) 0.0216(14) 0.0059(12) 0.0035(11) 0.0020(13)
O18 0.0334(13) 0.0187(14) 0.0451(15) 0.0053(12) 0.0251(11) 0.0031(12)
O19 0.0235(13) 0.0354(17) 0.0240(13) -0.0001(13) 0.0085(11) 0.0032(13)
O20 0.0498(16) 0.040(2) 0.0488(16) 0.0042(15) 0.0359(12) 0.0027(15)
O21 0.0299(12) 0.0301(16) 0.0333(14) -0.0061(12) 0.0211(10) -0.0016(12)
O22 0.0381(10) 0.0307(12) 0.0431(11) -0.0021(9) 0.0273(8) 0.0007(9)
O23 0.0226(15) 0.042(2) 0.044(2) 0.0017(16) 0.0031(14) 0.0135(15)
O24 0.0291(14) 0.0271(16) 0.0380(16) -0.0016(13) 0.0158(12) 0.0016(13)
O25 0.0433(14) 0.0272(17) 0.0620(17) 0.0097(14) 0.0391(11) 0.0039(13)
O26 0.0450(18) 0.0326(18) 0.0480(18) 0.0131(15) 0.0195(14) 0.0052(16)
O27 0.0255(13) 0.0257(15) 0.0254(14) 0.0000(12) 0.0088(11) 0.0038(12)
O28 0.0208(13) 0.0338(16) 0.0156(12) 0.0014(12) 0.0026(10) 0.0026(13)
O29 0.0490(13) 0.0335(18) 0.0556(15) -0.0026(13) 0.0447(10) 0.0009(14)
O30 0.0285(12) 0.0249(15) 0.0364(14) -0.0061(12) 0.0203(10) -0.0041(12)
O31 0.0272(12) 0.0199(14) 0.0395(14) 0.0001(12) 0.0207(10) 0.0005(11)
O32 0.0181(13) 0.0382(18) 0.0364(17) -0.0029(15) 0.0027(12) 0.0062(14)
O33 0.0241(13) 0.0324(16) 0.0148(12) -0.0018(12) 0.0044(10) -0.0018(13)
O34 0.0408(16) 0.039(2) 0.0569(19) 0.0071(16) 0.0273(13) 0.0018(16)
O35 0.0552(19) 0.062(3) 0.0400(17) -0.0052(17) 0.0280(14) 0.005(2)
O36 0.0285(14) 0.0376(18) 0.0231(14) 0.0029(13) 0.0102(11) 0.0054(14)
O37 0.0372(12) 0.0284(16) 0.0496(15) -0.0090(13) 0.0334(10) 0.0006(13)
O38 0.0328(13) 0.0301(16) 0.0280(13) -0.0029(12) 0.0203(10) 0.0015(12)
O39 0.0356(13) 0.0206(15) 0.0452(15) -0.0006(12) 0.0273(11) 0.0025(12)
O40 0.0387(18) 0.065(3) 0.0287(17) -0.0124(17) 0.0081(14) -0.0075(19)
O41 0.0286(14) 0.059(2) 0.0450(18) 0.0024(17) 0.0202(12) 0.0045(16)
O42 0.0358(14) 0.0400(19) 0.0473(16) -0.0120(14) 0.0259(12) 0.0044(14)
O43 0.0390(13) 0.0333(17) 0.0435(14) -0.0058(13) 0.0314(10) -0.0004(13)
O44 0.0258(12) 0.0299(16) 0.0432(15) -0.0081(13) 0.0228(10) -0.0001(12)
O45 0.055(2) 0.0301(19) 0.073(2) -0.0093(17) 0.0328(17) -0.0023(17)
O46 0.0361(15) 0.048(2) 0.067(2) 0.0023(18) 0.0280(14) 0.0132(16)
O47 0.0348(14) 0.0251(16) 0.0475(16) 0.0033(13) 0.0245(12) 0.0039(13)
O48 0.0506(19) 0.032(2) 0.075(2) -0.0045(18) 0.0293(17) -0.0029(17)
O49 0.0496(17) 0.043(2) 0.0607(19) 0.0190(16) 0.0334(14) 0.0140(17)
O50 0.0157(13) 0.0375(18) 0.0211(15) 0.0033(13) -0.0058(12) -0.0019(13)
O51 0.0305(13) 0.0247(15) 0.0448(16) -0.0097(13) 0.0221(11) -0.0039(12)
O52 0.0232(12) 0.0243(15) 0.0319(14) 0.0010(12) 0.0127(11) -0.0047(12)
O53 0.0411(15) 0.045(2) 0.0387(15) 0.0007(15) 0.0268(11) 0.0038(15)
O54 0.0223(15) 0.046(2) 0.076(3) 0.006(2) 0.0153(16) -0.0017(16)
O55 0.0347(13) 0.0241(15) 0.0309(13) -0.0026(11) 0.0231(10) -0.0001(12)
O56 0.0362(14) 0.049(2) 0.0637(19) 0.0080(17) 0.0334(12) 0.0009(16)
O57 0.0510(16) 0.0330(18) 0.0439(16) 0.0067(14) 0.0294(12) 0.0107(15)
Na1 0.0365(8) 0.0396(11) 0.0498(10) -0.0030(9) 0.0267(7) -0.0004(8)
N1 0.045(2) 0.033(2) 0.071(3) 0.006(2) 0.024(2) 0.007(2)
N2 0.051(3) 0.093(4) 0.038(2) -0.008(3) 0.014(2) 0.006(3)
O1W 0.044(2) 0.035(3) 0.054(2) 0.000 0.0316(18) 0.000
O2W 0.091(4) 0.048(3) 0.139(5) -0.015(3) 0.033(3) -0.019(3)
O3W 0.059(3) 0.096(4) 0.062(3) 0.021(3) -0.014(3) 0.005(3)
O4W 0.133(4) 0.110(5) 0.118(4) -0.007(4) 0.077(3) 0.018(4)
O5W 0.081(3) 0.276(8) 0.185(5) 0.144(5) 0.074(3) 0.081(4)
O6W 0.094(7) 0.055(8) 0.109(8) 0.000 0.075(5) 0.000
O7W 0.362(7) 0.147(7) 0.151(4) 0.038(4) 0.186(4) 0.104(6)
O8W 0.048(3) 0.169(6) 0.204(6) 0.107(5) 0.029(4) 0.013(4)
O9W 0.111(9) 0.053(6) 0.092(8) 0.027(6) 0.000(7) 0.004(6)
O10W 0.168(8) 0.296(13) 0.065(5) -0.003(7) 0.000(5) -0.031(9)
O11W 0.058(4) 0.217(13) 0.071(4) -0.030(6) 0.051(3) 0.023(6)
O12W 0.284(10) 0.089(5) 0.122(5) 0.035(4) 0.081(6) 0.006(6)
O13W 0.008(5) 0.135(16) 0.24(2) 0.000 0.027(8) 0.000

loop_
_atom_type_symbol
_atom_type_description
_atom_type_scat_dispersion_real
_atom_type_scat_dispersion_imag
_atom_type_scat_source
O O 0.0106 0.0060 'International Tables Vol C Tables 4.2.6.8 and 6.1.1.4'
Mo Mo -1.6832 0.6857 'International Tables Vol C Tables 4.2.6.8 and 6.1.1.4'
Te Te -0.5308 1.6751 'International Tables Vol C Tables 4.2.6.8 and 6.1.1.4'
N N 0.0061 0.0033 'International Tables Vol C Tables 4.2.6.8 and 6.1.1.4'
Na Na 0.0362 0.0249 'International Tables Vol C Tables 4.2.6.8 and 6.1.1.4'
H H 0.0000 0.0000 'International Tables Vol C Tables 4.2.6.8 and 6.1.1.4'

loop_
_geom_angle_atom_site_label_1
_geom_angle_atom_site_label_2
_geom_angle_atom_site_label_3
_geom_angle
_geom_angle_site_symmetry_1
_geom_angle_site_symmetry_3
_geom_angle_publ_flag
O1 Mo1 O2 103.45(18) . . ?
O1 Mo1 O3 103.00(18) . . ?
O2 Mo1 O3 87.18(16) . . ?
O1 Mo1 O4 100.25(17) . . ?
O2 Mo1 O4 87.04(16) . . ?
O3 Mo1 O4 156.74(13) . . ?
O1 Mo1 O5 102.54(18) . . ?
O2 Mo1 O5 153.97(13) . . ?
O3 Mo1 O5 88.28(15) . . ?
O4 Mo1 O5 87.09(15) . . ?
O1 Mo1 O6 167.86(17) . . ?
O2 Mo1 O6 84.06(12) . . ?
O3 Mo1 O6 86.71(11) . . ?
O4 Mo1 O6 70.29(11) . . ?
O5 Mo1 O6 70.09(12) . . ?
O7 Mo2 O8 102.05(17) . . ?
O7 Mo2 O2 104.91(18) . . ?
O8 Mo2 O2 87.50(16) . . ?
O7 Mo2 O9 99.82(18) . . ?
O8 Mo2 O9 87.90(15) . . ?
O2 Mo2 O9 155.27(14) . . ?
O7 Mo2 O10 100.87(17) . . ?
O8 Mo2 O10 157.08(13) . . ?
O2 Mo2 O10 87.19(16) . . ?
O9 Mo2 O10 87.66(15) . . ?
O7 Mo2 O11 167.42(17) . . ?
O8 Mo2 O11 86.61(12) . . ?
O2 Mo2 O11 84.38(13) . . ?
O9 Mo2 O11 71.10(13) . . ?
O10 Mo2 O11 70.69(12) . . ?
O12 Mo3 O8 102.98(17) . . ?
O12 Mo3 O3 102.57(17) . . ?
O8 Mo3 O3 87.26(15) . . ?
O12 Mo3 O13 99.31(17) . . ?
O8 Mo3 O13 86.75(15) . . ?
O3 Mo3 O13 158.09(14) . . ?
O12 Mo3 O14 99.65(17) . . ?
O8 Mo3 O14 157.33(14) . . ?
O3 Mo3 O14 89.21(14) . . ?
O13 Mo3 O14 88.25(14) . . ?
O12 Mo3 O15 166.93(14) . . ?
O8 Mo3 O15 85.83(12) . . ?
O3 Mo3 O15 87.31(12) . . ?
O13 Mo3 O15 71.25(12) . . ?
O14 Mo3 O15 71.63(12) . . ?
O16 Mo4 O14 100.78(16) . . ?
O16 Mo4 O17 102.55(17) . . ?
O14 Mo4 O17 96.05(13) . . ?
O16 Mo4 O18 100.06(16) . . ?
O14 Mo4 O18 90.99(14) . . ?
O17 Mo4 O18 154.57(14) . . ?
O16 Mo4 O19 101.62(14) . . ?
O14 Mo4 O19 156.39(15) . . ?
O17 Mo4 O19 86.32(13) . . ?
O18 Mo4 O19 77.83(13) . . ?
O16 Mo4 O15 171.92(15) . . ?
O14 Mo4 O15 74.35(13) . . ?
O17 Mo4 O15 84.54(13) . . ?
O18 Mo4 O15 73.87(12) . . ?
O19 Mo4 O15 82.53(11) . . ?
O20 Mo5 O5 101.29(16) . . ?
O20 Mo5 O17 102.79(17) . . ?
O5 Mo5 O17 96.09(14) . . ?
O20 Mo5 O21 101.38(16) . . ?
O5 Mo5 O21 88.96(13) . . ?
O17 Mo5 O21 153.79(15) . . ?
O20 Mo5 O22 101.39(15) . . ?
O5 Mo5 O22 156.25(16) . . ?
O17 Mo5 O22 85.68(13) . . ?
O21 Mo5 O22 79.75(13) . . ?
O20 Mo5 O6 172.67(14) . . ?
O5 Mo5 O6 74.73(14) . . ?
O17 Mo5 O6 83.89(13) . . ?
O21 Mo5 O6 72.64(12) . . ?
O22 Mo5 O6 81.94(12) . . ?
O23 Mo6 O4 101.04(15) . . ?
O23 Mo6 O24 102.75(18) . . ?
O4 Mo6 O24 95.89(15) . . ?
O23 Mo6 O21 101.58(17) . . ?
O4 Mo6 O21 89.52(15) . . ?
O24 Mo6 O21 153.53(13) . . ?
O23 Mo6 O25 101.83(15) . . ?
O4 Mo6 O25 156.23(14) . . ?
O24 Mo6 O25 85.30(14) . . ?
O21 Mo6 O25 79.65(14) . . ?
O23 Mo6 O6 172.70(16) . . ?
O4 Mo6 O6 74.70(12) . . ?
O24 Mo6 O6 83.73(13) . . ?
O21 Mo6 O6 72.72(12) . . ?
O25 Mo6 O6 81.86(12) . . ?
O26 Mo7 O10 103.22(16) . . ?
O26 Mo7 O24 103.07(18) . . ?
O10 Mo7 O24 97.12(16) . . ?
O26 Mo7 O27 99.99(15) . . ?
O10 Mo7 O27 155.57(14) . . ?
O24 Mo7 O27 84.88(14) . . ?
O26 Mo7 O28 99.73(18) . . ?
O10 Mo7 O28 90.27(15) . . ?
O24 Mo7 O28 153.68(13) . . ?
O27 Mo7 O28 78.33(13) . . ?
O26 Mo7 O11 172.21(18) . . ?
O10 Mo7 O11 74.81(13) . . ?
O24 Mo7 O11 84.69(13) . . ?
O27 Mo7 O11 81.17(11) . . ?
O28 Mo7 O11 72.89(13) . . ?
O29 Mo8 O30 102.14(16) . . ?
O29 Mo8 O9 100.68(16) . . ?
O30 Mo8 O9 96.18(14) . . ?
O29 Mo8 O28 102.65(16) . . ?
O30 Mo8 O28 152.87(14) . . ?
O9 Mo8 O28 89.92(13) . . ?
O29 Mo8 O31 102.08(14) . . ?
O30 Mo8 O31 85.87(12) . . ?
O9 Mo8 O31 156.17(15) . . ?
O28 Mo8 O31 78.33(12) . . ?
O29 Mo8 O11 172.02(13) . . ?
O30 Mo8 O11 83.82(13) . . ?
O9 Mo8 O11 73.17(13) . . ?
O28 Mo8 O11 72.67(13) . . ?
O31 Mo8 O11 83.50(12) . . ?
O32 Mo9 O13 100.91(15) . . ?
O32 Mo9 O30 104.00(17) . . ?
O13 Mo9 O30 94.84(13) . . ?
O32 Mo9 O18 101.05(16) . . ?
O13 Mo9 O18 91.79(14) . . ?
O30 Mo9 O18 152.32(14) . . ?
O32 Mo9 O33 101.34(14) . . ?
O13 Mo9 O33 156.70(15) . . ?
O30 Mo9 O33 86.43(12) . . ?
O18 Mo9 O33 77.23(13) . . ?
O32 Mo9 O15 171.76(15) . . ?
O13 Mo9 O15 73.39(13) . . ?
O30 Mo9 O15 82.66(13) . . ?
O18 Mo9 O15 73.56(12) . . ?
O33 Mo9 O15 83.74(11) . . ?
O34 Mo10 O35 106.3(2) . . ?
O34 Mo10 O36 101.53(17) . . ?
O35 Mo10 O36 97.19(17) . . ?
O34 Mo10 O37 98.58(16) . . ?
O35 Mo10 O37 100.64(17) . . ?
O36 Mo10 O37 148.07(15) . . ?
O34 Mo10 O38 155.46(15) . . ?
O35 Mo10 O38 98.05(17) . . ?
O36 Mo10 O38 72.18(13) . . ?
O37 Mo10 O38 79.22(13) . . ?
O34 Mo10 O39 87.06(15) . . ?
O35 Mo10 O39 165.69(17) . . ?
O36 Mo10 O39 74.71(12) . . ?
O37 Mo10 O39 81.87(13) . . ?
O38 Mo10 O39 68.41(11) . . ?
O34 Mo10 Mo15 116.40(14) . . ?
O35 Mo10 Mo15 119.67(15) . . ?
O36 Mo10 Mo15 36.15(10) . . ?
O37 Mo10 Mo15 112.14(11) . . ?
O38 Mo10 Mo15 45.52(9) . . ?
O39 Mo10 Mo15 47.53(8) . . ?
O40 Mo11 O41 105.63(19) . . ?
O40 Mo11 O42 101.72(18) . . ?
O41 Mo11 O42 99.57(17) . . ?
O40 Mo11 O37 98.86(17) . . ?
O41 Mo11 O37 98.94(17) . . ?
O42 Mo11 O37 147.34(16) . . ?
O40 Mo11 O43 100.38(17) . . ?
O41 Mo11 O43 153.90(14) . . ?
O42 Mo11 O43 72.69(15) . . ?
O37 Mo11 O43 78.88(14) . . ?
O40 Mo11 O44 167.96(17) . . ?
O41 Mo11 O44 86.22(14) . . ?
O42 Mo11 O44 73.59(13) . . ?
O37 Mo11 O44 81.07(12) . . ?
O43 Mo11 O44 67.72(11) . . ?
O40 Mo11 Mo12 123.07(15) . . ?
O41 Mo11 Mo12 114.90(12) . . ?
O42 Mo11 Mo12 35.63(12) . . ?
O37 Mo11 Mo12 111.76(10) . . ?
O43 Mo11 Mo12 45.55(8) . . ?
O44 Mo11 Mo12 47.34(8) . . ?
O45 Mo12 O46 105.73(19) . . ?
O45 Mo12 O42 100.37(19) . . ?
O46 Mo12 O42 101.22(18) . . ?
O45 Mo12 O47 98.35(19) . . ?
O46 Mo12 O47 97.92(17) . . ?
O42 Mo12 O47 148.37(15) . . ?
O45 Mo12 O43 98.99(15) . . ?
O46 Mo12 O43 155.27(16) . . ?
O42 Mo12 O43 73.28(14) . . ?
O47 Mo12 O43 78.79(13) . . ?
O45 Mo12 O44 166.36(15) . . ?
O46 Mo12 O44 87.66(15) . . ?
O42 Mo12 O44 73.95(14) . . ?
O47 Mo12 O44 81.97(14) . . ?
O43 Mo12 O44 67.61(11) . . ?
O45 Mo12 Mo11 121.69(14) . . ?
O46 Mo12 Mo11 116.97(15) . . ?
O42 Mo12 Mo11 36.30(11) . . ?
O47 Mo12 Mo11 112.15(10) . . ?
O43 Mo12 Mo11 45.60(9) . . ?
O44 Mo12 Mo11 47.14(8) . . ?
O48 Mo13 O49 104.36(19) . . ?
O48 Mo13 O47 98.95(19) . . ?
O49 Mo13 O47 100.75(17) . . ?
O48 Mo13 O50 97.68(18) . . ?
O49 Mo13 O50 99.99(17) . . ?
O47 Mo13 O50 149.19(14) . . ?
O48 Mo13 O51 99.96(15) . . ?
O49 Mo13 O51 155.31(16) . . ?
O47 Mo13 O51 79.35(13) . . ?
O50 Mo13 O51 72.34(13) . . ?
O48 Mo13 O52 167.88(15) . . ?
O49 Mo13 O52 86.81(15) . . ?
O47 Mo13 O52 83.29(13) . . ?
O50 Mo13 O52 75.39(13) . . ?
O51 Mo13 O52 68.62(11) . . ?
O48 Mo13 Mo14 121.67(14) . . ?
O49 Mo13 Mo14 115.34(14) . . ?
O47 Mo13 Mo14 112.69(10) . . ?
O50 Mo13 Mo14 36.95(10) . . ?
O51 Mo13 Mo14 45.36(9) . . ?
O52 Mo13 Mo14 47.42(7) . . ?
O53 Mo14 O54 105.9(2) . . ?
O53 Mo14 O50 102.29(16) . . ?
O54 Mo14 O50 98.58(17) . . ?
O53 Mo14 O55 96.87(16) . . ?
O54 Mo14 O55 100.02(17) . . ?
O50 Mo14 O55 148.41(15) . . ?
O53 Mo14 O51 156.48(14) . . ?
O54 Mo14 O51 97.60(18) . . ?
O50 Mo14 O51 73.12(14) . . ?
O55 Mo14 O51 79.27(13) . . ?
O53 Mo14 O52 87.28(14) . . ?
O54 Mo14 O52 166.43(18) . . ?
O50 Mo14 O52 75.00(12) . . ?
O55 Mo14 O52 81.13(12) . . ?
O51 Mo14 O52 69.21(11) . . ?
O53 Mo14 Mo13 116.96(12) . . ?
O54 Mo14 Mo13 121.29(15) . . ?
O50 Mo14 Mo13 36.69(11) . . ?
O55 Mo14 Mo13 111.86(10) . . ?
O51 Mo14 Mo13 46.50(8) . . ?
O52 Mo14 Mo13 47.22(8) . . ?
O53 Mo14 Na1 53.93(14) . . ?
O54 Mo14 Na1 116.59(15) . . ?
O50 Mo14 Na1 141.00(9) . . ?
O55 Mo14 Na1 43.78(10) . . ?
O51 Mo14 Na1 115.36(9) . . ?
O52 Mo14 Na1 73.59(9) . . ?
Mo13 Mo14 Na1 120.66(4) . . ?
O56 Mo15 O57 105.73(19) . . ?
O56 Mo15 O36 99.12(16) . . ?
O57 Mo15 O36 101.64(16) . . ?
O56 Mo15 O55 99.43(16) . . ?
O57 Mo15 O55 98.75(15) . . ?
O36 Mo15 O55 147.44(15) . . ?
O56 Mo15 O38 98.72(16) . . ?
O57 Mo15 O38 155.49(15) . . ?
O36 Mo15 O38 72.35(13) . . ?
O55 Mo15 O38 78.56(13) . . ?
O56 Mo15 O39 167.48(17) . . ?
O57 Mo15 O39 86.46(15) . . ?
O36 Mo15 O39 75.15(12) . . ?
O55 Mo15 O39 81.11(12) . . ?
O38 Mo15 O39 69.04(11) . . ?
O56 Mo15 Mo10 121.42(14) . . ?
O57 Mo15 Mo10 116.30(14) . . ?
O36 Mo15 Mo10 35.99(10) . . ?
O55 Mo15 Mo10 111.67(10) . . ?
O38 Mo15 Mo10 45.85(9) . . ?
O39 Mo15 Mo10 48.16(8) . . ?
O56 Mo15 Na1 115.07(14) . . ?
O57 Mo15 Na1 55.05(12) . . ?
O36 Mo15 Na1 142.11(10) . . ?
O55 Mo15 Na1 44.26(10) . . ?
O38 Mo15 Na1 115.36(8) . . ?
O39 Mo15 Na1 74.06(9) . . ?
Mo10 Mo15 Na1 122.02(4) . . ?
O6 Te1 O15 94.13(13) . . ?
O6 Te1 O11 94.55(13) . . ?
O15 Te1 O11 93.11(14) . . ?
O43 Te2 O51 90.67(15) . . ?
O43 Te2 O38 91.71(13) . . ?
O51 Te2 O38 90.14(13) . . ?
O39 Te3 O33 91.26(14) . . ?
O39 Te3 O19 91.52(14) . . ?
O33 Te3 O19 99.10(13) . . ?
O39 Te3 O18 154.42(11) . . ?
O33 Te3 O18 72.34(13) . . ?
O19 Te3 O18 72.53(13) . . ?
O22 Te4 O44 93.29(14) . . ?
O22 Te4 O25 97.82(15) . . ?
O44 Te4 O25 92.66(14) . . ?
O22 Te4 O21 72.32(12) . . ?
O44 Te4 O21 155.97(13) . . ?
O25 Te4 O21 71.10(13) . . ?
O52 Te5 O31 92.32(13) . . ?
O52 Te5 O27 92.32(13) . . ?
O31 Te5 O27 97.09(14) . . ?
O52 Te5 O28 155.79(13) . . ?
O31 Te5 O28 72.00(11) . . ?
O27 Te5 O28 72.14(12) . . ?
Mo1 O2 Mo2 151.9(2) . . ?
Mo1 O3 Mo3 149.9(2) . . ?
Mo6 O4 Mo1 126.40(16) . . ?
Mo5 O5 Mo1 126.24(19) . . ?
Te1 O6 Mo5 120.52(13) . . ?
Te1 O6 Mo6 119.95(15) . . ?
Mo5 O6 Mo6 93.51(12) . . ?
Te1 O6 Mo1 134.49(16) . . ?
Mo5 O6 Mo1 88.94(10) . . ?
Mo6 O6 Mo1 88.60(9) . . ?
Mo2 O8 Mo3 149.4(2) . . ?
Mo8 O9 Mo2 125.80(19) . . ?
Mo7 O10 Mo2 124.57(17) . . ?
Te1 O11 Mo7 118.66(15) . . ?
Te1 O11 Mo8 118.78(13) . . ?
Mo7 O11 Mo8 94.41(12) . . ?
Te1 O11 Mo2 135.09(17) . . ?
Mo7 O11 Mo2 89.93(10) . . ?
Mo8 O11 Mo2 89.92(11) . . ?
Mo9 O13 Mo3 125.53(18) . . ?
Mo4 O14 Mo3 124.92(18) . . ?
Te1 O15 Mo4 118.33(15) . . ?
Te1 O15 Mo9 119.66(15) . . ?
Mo4 O15 Mo9 92.91(10) . . ?
Te1 O15 Mo3 136.10(14) . . ?
Mo4 O15 Mo3 89.09(10) . . ?
Mo9 O15 Mo3 89.75(11) . . ?
Mo5 O17 Mo4 165.2(2) . . ?
Mo4 O18 Mo9 118.80(14) . . ?
Mo4 O18 Te3 96.32(13) . . ?
Mo9 O18 Te3 96.65(13) . . ?
Te3 O19 Mo4 112.16(17) . . ?
Mo6 O21 Mo5 120.54(17) . . ?
Mo6 O21 Te4 95.36(13) . . ?
Mo5 O21 Te4 94.87(11) . . ?
Te4 O22 Mo5 111.81(15) . . ?
Mo6 O24 Mo7 166.14(19) . . ?
Te4 O25 Mo6 112.71(18) . . ?
Te5 O27 Mo7 112.25(17) . . ?
Mo8 O28 Mo7 119.39(17) . . ?
Mo8 O28 Te5 96.46(11) . . ?
Mo7 O28 Te5 95.46(13) . . ?
Mo8 O29 Na1 142.18(17) . 2_655 ?
Mo8 O30 Mo9 167.1(2) . . ?
Te5 O31 Mo8 112.39(14) . . ?
Te5 O31 Na1 124.59(14) . . ?
Mo8 O31 Na1 116.73(15) . . ?
Te3 O33 Mo9 113.09(16) . . ?
Te3 O33 Na1 126.08(14) . . ?
Mo9 O33 Na1 115.56(15) . . ?
Mo10 O36 Mo15 107.86(15) . . ?
Mo10 O37 Mo11 139.52(16) . . ?
Te2 O38 Mo15 110.65(14) . . ?
Te2 O38 Mo10 109.45(14) . . ?
Mo15 O38 Mo10 88.63(12) . . ?
Te3 O39 Mo15 117.62(16) . . ?
Te3 O39 Mo10 116.63(16) . . ?
Mo15 O39 Mo10 84.31(9) . . ?
Mo12 O42 Mo11 108.07(19) . . ?
Te2 O43 Mo12 111.07(14) . . ?
Te2 O43 Mo11 110.87(16) . . ?
Mo12 O43 Mo11 88.85(12) . . ?
Te4 O44 Mo11 118.45(17) . . ?
Te4 O44 Mo12 118.88(15) . . ?
Mo11 O44 Mo12 85.52(10) . . ?
Mo13 O47 Mo12 140.60(18) . . ?
Mo13 O50 Mo14 106.36(17) . . ?
Te2 O51 Mo14 110.52(15) . . ?
Te2 O51 Mo13 108.63(13) . . ?
Mo14 O51 Mo13 88.14(12) . . ?
Te5 O52 Mo13 117.04(14) . . ?
Te5 O52 Mo14 119.30(17) . . ?
Mo13 O52 Mo14 85.36(10) . . ?
Mo14 O53 Na1 96.88(17) . . ?
Mo15 O55 Mo14 139.78(16) . . ?
Mo15 O55 Na1 102.64(14) . . ?
Mo14 O55 Na1 103.19(14) . . ?
Mo15 O57 Na1 95.39(15) . . ?
O31 Na1 O33 85.81(12) . . ?
O31 Na1 O1W 96.17(12) . . ?
O33 Na1 O1W 99.55(14) . . ?
O31 Na1 O55 99.21(13) . . ?
O33 Na1 O55 98.20(13) . . ?
O1W Na1 O55 157.25(12) . . ?
O31 Na1 O29 135.08(15) . 2_655 ?
O33 Na1 O29 138.84(14) . 2_655 ?
O1W Na1 O29 75.37(11) . 2_655 ?
O55 Na1 O29 81.90(12) . 2_655 ?
O31 Na1 O53 77.17(12) . . ?
O33 Na1 O53 150.50(15) . . ?
O1W Na1 O53 106.03(15) . . ?
O55 Na1 O53 61.76(11) . . ?
O29 Na1 O53 63.81(12) 2_655 . ?
O31 Na1 O57 149.48(15) . . ?
O33 Na1 O57 74.06(12) . . ?
O1W Na1 O57 109.42(13) . . ?
O55 Na1 O57 62.37(11) . . ?
O29 Na1 O57 69.70(12) 2_655 . ?
O53 Na1 O57 109.91(11) . . ?
O31 Na1 Mo15 126.36(12) . . ?
O33 Na1 Mo15 81.93(9) . . ?
O1W Na1 Mo15 137.29(10) . . ?
O55 Na1 Mo15 33.10(7) . . ?
O29 Na1 Mo15 76.20(9) 2_655 . ?
O53 Na1 Mo15 88.93(8) . . ?
O57 Na1 Mo15 29.56(8) . . ?
O31 Na1 Mo14 83.57(9) . . ?
O33 Na1 Mo14 125.87(11) . . ?
O1W Na1 Mo14 134.29(12) . . ?
O55 Na1 Mo14 33.03(8) . . ?
O29 Na1 Mo14 73.33(10) 2_655 . ?
O53 Na1 Mo14 29.19(8) . . ?
O57 Na1 Mo14 89.83(9) . . ?
Mo15 Na1 Mo14 63.42(4) . . ?
O31 Na1 Na1 77.55(10) . 2_655 ?
O33 Na1 Na1 126.68(10) . 2_655 ?
O1W Na1 Na1 35.02(12) . 2_655 ?
O55 Na1 Na1 134.12(10) . 2_655 ?
O29 Na1 Na1 70.75(10) 2_655 2_655 ?
O53 Na1 Na1 73.12(9) . 2_655 ?
O57 Na1 Na1 132.92(12) . 2_655 ?
Mo15 Na1 Na1 146.70(9) . 2_655 ?
Mo14 Na1 Na1 102.31(5) . 2_655 ?
Na1 O1W Na1 110.0(2) 2_655 . ?

loop_
_geom_bond_atom_site_label_1
_geom_bond_atom_site_label_2
_geom_bond_distance
_geom_bond_site_symmetry_2
_geom_bond_publ_flag
Mo1 O1 1.700(3) . ?
Mo1 O2 1.888(4) . ?
Mo1 O3 1.895(3) . ?
Mo1 O4 1.952(4) . ?
Mo1 O5 1.963(4) . ?
Mo1 O6 2.504(3) . ?
Mo2 O7 1.680(4) . ?
Mo2 O8 1.908(4) . ?
Mo2 O2 1.909(4) . ?
Mo2 O9 1.934(4) . ?
Mo2 O10 1.972(4) . ?
Mo2 O11 2.447(3) . ?
Mo3 O12 1.658(4) . ?
Mo3 O8 1.908(4) . ?
Mo3 O3 1.918(3) . ?
Mo3 O13 1.945(3) . ?
Mo3 O14 1.949(3) . ?
Mo3 O15 2.455(3) . ?
Mo4 O16 1.715(4) . ?
Mo4 O14 1.881(3) . ?
Mo4 O17 1.899(3) . ?
Mo4 O18 2.007(3) . ?
Mo4 O19 2.052(3) . ?
Mo4 O15 2.386(3) . ?
Mo5 O20 1.684(4) . ?
Mo5 O5 1.866(3) . ?
Mo5 O17 1.883(3) . ?
Mo5 O21 1.996(3) . ?
Mo5 O22 2.050(3) . ?
Mo5 O6 2.371(3) . ?
Mo6 O23 1.696(4) . ?
Mo6 O4 1.866(3) . ?
Mo6 O24 1.894(4) . ?
Mo6 O21 1.985(3) . ?
Mo6 O25 2.020(3) . ?
Mo6 O6 2.375(3) . ?
Mo7 O26 1.665(4) . ?
Mo7 O10 1.857(3) . ?
Mo7 O24 1.894(4) . ?
Mo7 O27 2.017(3) . ?
Mo7 O28 2.026(3) . ?
Mo7 O11 2.350(3) . ?
Mo8 O29 1.678(4) . ?
Mo8 O30 1.878(3) . ?
Mo8 O9 1.899(3) . ?
Mo8 O28 1.995(3) . ?
Mo8 O31 2.031(3) . ?
Mo8 O11 2.382(4) . ?
Mo9 O32 1.681(4) . ?
Mo9 O13 1.902(3) . ?
Mo9 O30 1.914(3) . ?
Mo9 O18 2.017(4) . ?
Mo9 O33 2.055(3) . ?
Mo9 O15 2.393(3) . ?
Mo10 O34 1.725(4) . ?
Mo10 O35 1.737(4) . ?
Mo10 O36 1.926(4) . ?
Mo10 O37 1.935(3) . ?
Mo10 O38 2.239(3) . ?
Mo10 O39 2.335(3) . ?
Mo10 Mo15 3.1188(7) . ?
Mo11 O40 1.716(3) . ?
Mo11 O41 1.745(4) . ?
Mo11 O42 1.938(4) . ?
Mo11 O37 1.947(3) . ?
Mo11 O43 2.224(4) . ?
Mo11 O44 2.289(3) . ?
Mo11 Mo12 3.1128(7) . ?
Mo12 O45 1.694(4) . ?
Mo12 O46 1.743(3) . ?
Mo12 O42 1.907(4) . ?
Mo12 O47 1.947(4) . ?
Mo12 O43 2.223(3) . ?
Mo12 O44 2.296(3) . ?
Mo13 O48 1.711(4) . ?
Mo13 O49 1.744(4) . ?
Mo13 O47 1.925(4) . ?
Mo13 O50 1.938(4) . ?
Mo13 O51 2.259(3) . ?
Mo13 O52 2.292(3) . ?
Mo13 Mo14 3.1123(6) . ?
Mo14 O53 1.711(4) . ?
Mo14 O54 1.730(3) . ?
Mo14 O50 1.950(3) . ?
Mo14 O55 1.950(3) . ?
Mo14 O51 2.216(4) . ?
Mo14 O52 2.299(3) . ?
Mo14 Na1 3.483(2) . ?
Mo15 O56 1.689(3) . ?
Mo15 O57 1.715(4) . ?
Mo15 O36 1.933(3) . ?
Mo15 O55 1.937(3) . ?
Mo15 O38 2.226(3) . ?
Mo15 O39 2.312(3) . ?
Mo15 Na1 3.461(2) . ?
Te1 O6 1.858(3) . ?
Te1 O15 1.865(3) . ?
Te1 O11 1.891(3) . ?
Te2 O43 1.903(4) . ?
Te2 O51 1.914(3) . ?
Te2 O38 1.926(3) . ?
Te3 O39 1.878(3) . ?
Te3 O33 1.882(3) . ?
Te3 O19 1.889(3) . ?
Te3 O18 2.372(3) . ?
Te4 O22 1.903(4) . ?
Te4 O44 1.910(3) . ?
Te4 O25 1.921(4) . ?
Te4 O21 2.433(3) . ?
Te5 O52 1.893(3) . ?
Te5 O31 1.903(3) . ?
Te5 O27 1.915(3) . ?
Te5 O28 2.375(3) . ?
O29 Na1 2.548(4) 2_655 ?
O31 Na1 2.382(3) . ?
O33 Na1 2.410(4) . ?
O53 Na1 2.836(5) . ?
O55 Na1 2.475(4) . ?
O57 Na1 2.850(4) . ?
Na1 O1W 2.441(4) . ?
Na1 O29 2.548(4) 2_655 ?
Na1 Na1 3.998(5) 2_655 ?
O1W Na1 2.441(4) 2_655 ?
